data_2300119
loop_
_publ_author_name
'Immirzi, Attilio'
'Alfano, Davide'
'Tedesco, Consiglia'

_publ_section_title
;
 New solutions to the problems of chain orientation and chain
 continuity in structure analysis of fibrous polymers. A
 reconsideration of the structure of polyisobutene
;
_journal_coeditor_code DB5009
_journal_issue 1
_journal_name_full 'Journal of Applied Crystallography'
_journal_page_first 10
_journal_page_last 15
_journal_paper_doi 10.1107/S0021889806044955
_journal_volume 40
_journal_year 2007
_space_group_IT_number 19
_symmetry_space_group_name_Hall 'P 2ac 2ab'
_symmetry_space_group_name_H-M 'P 21 21 21'
_audit_creation_method TRY
_cell_angle_alpha 90.00
_cell_angle_beta 90.00
_cell_angle_gamma 90.00
_cell_length_a 6.880
_cell_length_b 11.910
_cell_length_c 18.600
_cell_volume 1524.099
_cod_data_source_file db5009.cif
_cod_data_source_block yill
_cod_original_sg_symbol_H-M '    '
_cod_database_code 2300119

loop_
_symmetry_equiv_pos_as_xyz
' 1/2-x  ,      -y  ,   1/2+z    '
' 1/2+x  ,   1/2-y  ,      -z    '
'    +x  ,      +y  ,      +z    '
'    -x  ,   1/2+y  ,   1/2-z    '

loop_
_atom_site_type_symbol
_atom_site_label
_atom_site_fract_x
_atom_site_fract_y
_atom_site_fract_z
C C1 0.3421 0.0540 0.0442
C C2 0.3256 0.0372 0.1261
C C3 0.1453 0.0277 0.1748
C C4 0.2067 0.0307 0.2544
C C5 0.3640 -0.0362 0.2948
C C6 0.3271 -0.0305 0.3764
C C7 0.2834 0.0706 0.4254
C C8 0.2837 0.0335 0.5047
C C9 0.2716 0.1728 0.0246
C c10 0.5557 0.0398 0.0212
C C11 0.0401 -0.0837 0.1591
C C12 0.0074 0.1267 0.1593
C C13 0.5651 0.0141 0.2780
C C14 0.3580 -0.1596 0.2702
C C15 0.0825 0.1190 0.4062
C C16 0.4403 0.1612 0.4141
H H17 0.3962 0.0995 0.1458
H H18 0.3951 -0.0314 0.1348
H H19 0.0892 0.0136 0.2799
H H20 0.2423 0.1077 0.2623
H H21 0.4419 -0.0631 0.3970
H H22 0.2180 -0.0795 0.3836
H H23 0.2608 0.1018 0.5307
H H24 0.4144 0.0082 0.5127
H H25 0.3491 0.2280 0.0489
H H26 0.1382 0.1821 0.0386
H H27 0.2822 0.1844 -0.0263
H H28 0.6356 0.0939 0.0456
H H29 0.5678 0.0507 -0.0297
H H30 0.6004 -0.0342 0.0332
H H31 -0.0726 -0.0905 0.1892
H H32 0.1255 -0.1458 0.1685
H H33 0.0002 -0.0863 0.1097
H H34 -0.1056 0.1216 0.1894
H H35 -0.0326 0.1253 0.1099
H H36 0.0724 0.1965 0.1688
H H37 0.6643 -0.0270 0.3029
H H38 0.5695 0.0912 0.2930
H H39 0.5900 0.0105 0.2273
H H40 0.4556 -0.2022 0.2951
H H41 0.3819 -0.1642 0.2194
H H42 0.2328 -0.1914 0.2803
H H43 0.0538 0.1821 0.4364
H H44 -0.0159 0.0628 0.4129
H H45 0.0810 0.1430 0.3569
H H46 0.4144 0.2247 0.4444
H H47 0.4406 0.1854 0.3649
H H48 0.5660 0.1314 0.4258
